data_7203628
loop_
_publ_author_name
'Lu, Zhenda'
'Wen, Lili'
'Yao, Jing'
'Zhu, Huizhen'
'Meng, Qingjin'

_publ_section_title
;
 Two types of novel layer framework structures assembled from
 5-sulfosalicylic acid and lanthanide ions
;
_journal_issue 11
_journal_name_full CrystEngComm
_journal_page_first 847
_journal_paper_doi 10.1039/b612147k
_journal_volume 8
_journal_year 2006
_chemical_formula_moiety 'C7 H7 Eu O8 S, H2 O'
_chemical_formula_sum 'C7 H9 Eu O9 S'
_chemical_formula_weight 421.16
_chemical_name_systematic
;
?
;
_space_group_IT_number 60
_symmetry_cell_setting orthorhombic
_symmetry_space_group_name_Hall '-P 2n 2ab'
_symmetry_space_group_name_H-M 'P b c n'
_atom_sites_solution_hydrogens geom
_atom_sites_solution_primary direct
_atom_sites_solution_secondary difmap
_audit_creation_method SHELXL-97
_cell_angle_alpha 90.00
_cell_angle_beta 90.00
_cell_angle_gamma 90.00
_cell_formula_units_Z 8
_cell_length_a 15.868(4)
_cell_length_b 9.200(3)
_cell_length_c 14.955(4)
_cell_measurement_reflns_used 974
_cell_measurement_temperature 293(2)
_cell_measurement_theta_max 27.90
_cell_measurement_theta_min 2.57
_cell_volume 2183.2(11)
_computing_cell_refinement SMART
_computing_data_collection 'SMART (Bruker, 2000)'
_computing_data_reduction 'SAINT (Bruker, 2000)'
_computing_molecular_graphics SHELXTL
_computing_publication_material SHELXTL
_computing_structure_refinement SHELXTL
_computing_structure_solution 'SHELXTL (Bruker, 2000)'
_diffrn_ambient_temperature 293(2)
_diffrn_measured_fraction_theta_full 0.991
_diffrn_measured_fraction_theta_max 0.991
_diffrn_radiation_monochromator graphite
_diffrn_radiation_source 'fine-focus sealed tube'
_diffrn_radiation_type MoK\a
_diffrn_radiation_wavelength 0.71073
_diffrn_reflns_av_R_equivalents 0.0916
_diffrn_reflns_av_sigmaI/netI 0.0490
_diffrn_reflns_limit_h_max 19
_diffrn_reflns_limit_h_min -16
_diffrn_reflns_limit_k_max 11
_diffrn_reflns_limit_k_min -11
_diffrn_reflns_limit_l_max 18
_diffrn_reflns_limit_l_min -16
_diffrn_reflns_number 10860
_diffrn_reflns_theta_full 26.00
_diffrn_reflns_theta_max 26.00
_diffrn_reflns_theta_min 2.56
_exptl_absorpt_coefficient_mu 5.977
_exptl_absorpt_correction_T_max 0.30
_exptl_absorpt_correction_T_min 0.18
_exptl_absorpt_correction_type multi-scan
_exptl_absorpt_process_details 'SADABS(Bruker, 2000)'
_exptl_crystal_colour yellow
_exptl_crystal_density_diffrn 2.563
_exptl_crystal_density_method 'not measured'
_exptl_crystal_description block
_exptl_crystal_F_000 1616
_exptl_crystal_size_max 0.30
_exptl_crystal_size_mid 0.25
_exptl_crystal_size_min 0.20
_refine_diff_density_max 1.748
_refine_diff_density_min -0.893
_refine_diff_density_rms 0.183
_refine_ls_extinction_method none
_refine_ls_goodness_of_fit_ref 0.977
_refine_ls_hydrogen_treatment constr
_refine_ls_matrix_type full
_refine_ls_number_parameters 168
_refine_ls_number_reflns 2135
_refine_ls_number_restraints 1
_refine_ls_restrained_S_all 1.023
_refine_ls_R_factor_all 0.0414
_refine_ls_R_factor_gt 0.0355
_refine_ls_shift/su_max 0.001
_refine_ls_shift/su_mean 0.000
_refine_ls_structure_factor_coef Fsqd
_refine_ls_weighting_details 'calc w=1/[\s^2^(Fo^2^)+(0.0820P)^2^+0.0000P] where P=(Fo^2^+2Fc^2^)/3'
_refine_ls_weighting_scheme calc
_refine_ls_wR_factor_gt 0.1062
_refine_ls_wR_factor_ref 0.1121
_reflns_number_gt 1901
_reflns_number_total 2135
_reflns_threshold_expression >2sigma(I)
_cod_data_source_file b612147k.txt
_cod_data_source_block ff1
_cod_depositor_comments
;
The following automatic conversions were performed:
'_symmetry_cell_setting' value 'Orthorhombic' changed to 'orthorhombic'
according to '/home/saulius/struct/CIF-dictionaries/cif_core.dic'
dictionary named 'cif_core.dic' version 2.4.1 from 2010-06-29.

Automatic conversion script
Id: cif_fix_enum 1527 2010-12-29 10:47:43Z saulius 
;
_cod_original_cell_volume 2183.2(10)
_cod_database_code 7203628

loop_
_symmetry_equiv_pos_as_xyz
'x, y, z'
'-x+1/2, -y+1/2, z+1/2'
'-x, y, -z+1/2'
'x+1/2, -y+1/2, -z'
'-x, -y, -z'
'x-1/2, y-1/2, -z-1/2'
'x, -y, z-1/2'
'-x-1/2, y-1/2, z'

loop_
_atom_site_label
_atom_site_type_symbol
_atom_site_fract_x
_atom_site_fract_y
_atom_site_fract_z
_atom_site_U_iso_or_equiv
_atom_site_adp_type
_atom_site_occupancy
_atom_site_symmetry_multiplicity
_atom_site_calc_flag
_atom_site_refinement_flags
_atom_site_disorder_assembly
_atom_site_disorder_group
C1 C 0.5506(3) 0.8136(6) 0.3777(4) 0.0201(12) Uani 1 1 d . . .
C2 C 0.5647(4) 0.9598(6) 0.3539(4) 0.0188(14) Uani 1 1 d . . .
C3 C 0.4974(4) 1.0592(6) 0.3668(4) 0.0258(15) Uani 1 1 d . . .
H3A H 0.5058 1.1562 0.3518 0.031 Uiso 1 1 calc R . .
C4 C 0.4242(4) 1.0205(6) 0.3988(4) 0.0223(13) Uani 1 1 d . . .
H4A H 0.3819 1.0893 0.4058 0.027 Uiso 1 1 calc R . .
C5 C 0.4096(4) 0.8763(6) 0.4223(4) 0.0189(12) Uani 1 1 d . . .
C6 C 0.4713(3) 0.7743(6) 0.4117(4) 0.0223(12) Uani 1 1 d . . .
H6A H 0.4607 0.6781 0.4270 0.027 Uiso 1 1 calc R . .
C7 C 0.6148(3) 0.6979(6) 0.3711(4) 0.0177(12) Uani 1 1 d . . .
Eu1 Eu 0.227371(17) 1.05293(3) 0.644886(19) 0.01626(17) Uani 1 1 d . . .
O1 O 0.5940(3) 0.5677(4) 0.3838(4) 0.0330(11) Uani 1 1 d . . .
O2 O 0.6918(2) 0.7265(5) 0.3536(2) 0.0197(9) Uani 1 1 d . . .
O3 O 0.6383(2) 1.0062(5) 0.3216(3) 0.0245(9) Uani 1 1 d . . .
O4 O 0.2761(3) 0.9529(4) 0.5081(3) 0.0255(11) Uani 1 1 d . . .
O5 O 0.2588(2) 0.7731(5) 0.3956(3) 0.0297(10) Uani 1 1 d . . .
O6 O 0.3307(2) 0.7087(4) 0.5319(3) 0.0223(9) Uani 1 1 d . . .
O7 O 0.1416(2) 1.2170(4) 0.7286(3) 0.0286(10) Uani 1 1 d . . .
H7A H 0.1271 1.2875 0.6952 0.043 Uiso 1 1 d RD . .
H7C H 0.1694 1.2491 0.7729 0.043 Uiso 1 1 d R . .
O8 O 0.2084(3) 0.9695(5) 0.7952(3) 0.0347(11) Uani 1 1 d . . .
H8A H 0.2346 0.8897 0.8022 0.052 Uiso 1 1 d R . .
H8B H 0.2278 1.0325 0.8313 0.052 Uiso 1 1 d R . .
O9 O 0.0636(5) 0.1011(8) 0.8882(6) 0.058(2) Uani 0.76 1 d P A 1
H9D H 0.0179 0.0527 0.8874 0.069 Uiso 0.76 1 d PR A 1
H9C H 0.0878 0.0940 0.8377 0.069 Uiso 0.76 1 d PR A 1
O10 O 0.0000 0.070(3) 0.7500 0.35(5) Uani 0.48 2 d SP B 2
H10D H 0.0402 0.1191 0.7317 0.420 Uiso 0.24 1 d PR B 2
H10B H -0.0211 0.0506 0.6991 0.525 Uiso 0.24 1 d PR B 2
S1 S 0.31192(8) 0.82272(15) 0.46726(9) 0.0179(3) Uani 1 1 d . . .

loop_
_atom_site_aniso_label
_atom_site_aniso_U_11
_atom_site_aniso_U_22
_atom_site_aniso_U_33
_atom_site_aniso_U_23
_atom_site_aniso_U_13
_atom_site_aniso_U_12
C1 0.018(3) 0.014(3) 0.028(3) -0.002(2) -0.004(2) 0.001(2)
C2 0.015(3) 0.017(3) 0.024(3) 0.002(2) -0.001(2) 0.002(2)
C3 0.023(3) 0.017(3) 0.038(4) 0.008(2) -0.002(3) 0.004(2)
C4 0.020(3) 0.015(3) 0.032(4) 0.007(3) -0.001(2) 0.002(2)
C5 0.020(3) 0.017(3) 0.020(3) 0.000(2) 0.002(2) 0.002(2)
C6 0.022(3) 0.015(3) 0.030(3) 0.003(2) 0.003(2) 0.000(2)
C7 0.021(3) 0.010(3) 0.022(3) 0.001(2) 0.000(2) 0.002(2)
Eu1 0.0135(2) 0.0140(2) 0.0213(3) 0.00028(10) -0.00017(10) -0.00018(10)
O1 0.018(2) 0.018(2) 0.063(3) -0.001(2) 0.004(2) -0.0008(17)
O2 0.015(2) 0.016(2) 0.028(2) -0.0002(15) -0.0024(15) 0.0024(17)
O3 0.015(2) 0.020(2) 0.039(2) 0.005(2) -0.003(2) -0.0032(18)
O4 0.030(3) 0.016(3) 0.031(3) -0.0016(17) 0.0099(18) 0.0032(16)
O5 0.022(2) 0.033(3) 0.034(3) -0.003(2) -0.0036(19) 0.0024(18)
O6 0.0197(19) 0.022(2) 0.025(2) 0.0053(17) 0.0078(16) 0.0036(17)
O7 0.032(2) 0.025(2) 0.029(2) 0.0035(18) 0.0053(18) 0.008(2)
O8 0.050(3) 0.028(3) 0.025(2) -0.001(2) 0.001(2) 0.013(2)
O9 0.057(5) 0.044(4) 0.071(5) -0.007(4) 0.030(4) -0.018(4)
O10 0.14(4) 0.08(2) 0.82(14) 0.000 0.27(7) 0.000
S1 0.0167(7) 0.0164(7) 0.0206(7) -0.0002(5) 0.0041(5) 0.0026(5)

loop_
_atom_type_symbol
_atom_type_description
_atom_type_scat_dispersion_real
_atom_type_scat_dispersion_imag
_atom_type_scat_source
C C 0.0033 0.0016 'International Tables Vol C Tables 4.2.6.8 and 6.1.1.4'
H H 0.0000 0.0000 'International Tables Vol C Tables 4.2.6.8 and 6.1.1.4'
O O 0.0106 0.0060 'International Tables Vol C Tables 4.2.6.8 and 6.1.1.4'
S S 0.1246 0.1234 'International Tables Vol C Tables 4.2.6.8 and 6.1.1.4'
Eu Eu -0.1578 3.6682 'International Tables Vol C Tables 4.2.6.8 and 6.1.1.4'

loop_
_geom_angle_atom_site_label_1
_geom_angle_atom_site_label_2
_geom_angle_atom_site_label_3
_geom_angle
_geom_angle_site_symmetry_1
_geom_angle_site_symmetry_3
_geom_angle_publ_flag
C6 C1 C2 118.6(5) . . ?
C6 C1 C7 117.2(5) . . ?
C2 C1 C7 124.2(5) . . ?
O3 C2 C1 122.4(5) . . ?
O3 C2 C3 120.1(5) . . ?
C1 C2 C3 117.4(6) . . ?
C4 C3 C2 122.9(6) . . ?
C4 C3 H3A 118.5 . . ?
C2 C3 H3A 118.5 . . ?
C3 C4 C5 120.1(6) . . ?
C3 C4 H4A 120.0 . . ?
C5 C4 H4A 120.0 . . ?
C6 C5 C4 120.4(5) . . ?
C6 C5 S1 118.9(4) . . ?
C4 C5 S1 120.8(4) . . ?
C5 C6 C1 120.5(5) . . ?
C5 C6 H6A 119.7 . . ?
C1 C6 H6A 119.7 . . ?
O1 C7 O2 118.6(5) . . ?
O1 C7 C1 119.7(5) . . ?
O2 C7 C1 121.7(5) . . ?
O1 C7 Eu1 54.7(3) . 4_566 ?
O2 C7 Eu1 64.0(3) . 4_566 ?
C1 C7 Eu1 173.9(4) . 4_566 ?
O3 Eu1 O4 77.90(16) 5_676 . ?
O3 Eu1 O7 125.07(16) 5_676 . ?
O4 Eu1 O7 152.02(14) . . ?
O3 Eu1 O8 80.38(17) 5_676 . ?
O4 Eu1 O8 136.56(15) . . ?
O7 Eu1 O8 68.82(15) . . ?
O3 Eu1 O6 131.55(14) 5_676 8_665 ?
O4 Eu1 O6 75.50(14) . 8_665 ?
O7 Eu1 O6 76.85(14) . 8_665 ?
O8 Eu1 O6 143.54(15) . 8_665 ?
O3 Eu1 O2 72.37(14) 5_676 5_676 ?
O4 Eu1 O2 99.34(13) . 5_676 ?
O7 Eu1 O2 76.40(14) . 5_676 ?
O8 Eu1 O2 109.22(15) . 5_676 ?
O6 Eu1 O2 72.95(12) 8_665 5_676 ?
O3 Eu1 O1 138.82(14) 5_676 4_466 ?
O4 Eu1 O1 87.39(17) . 4_466 ?
O7 Eu1 O1 83.37(15) . 4_466 ?
O8 Eu1 O1 84.81(18) . 4_466 ?
O6 Eu1 O1 79.27(15) 8_665 4_466 ?
O2 Eu1 O1 148.60(13) 5_676 4_466 ?
O3 Eu1 O2 87.99(13) 5_676 4_466 ?
O4 Eu1 O2 72.45(13) . 4_466 ?
O7 Eu1 O2 119.40(13) . 4_466 ?
O8 Eu1 O2 69.61(14) . 4_466 ?
O6 Eu1 O2 120.49(13) 8_665 4_466 ?
O2 Eu1 O2 160.06(8) 5_676 4_466 ?
O1 Eu1 O2 50.84(13) 4_466 4_466 ?
O3 Eu1 C7 113.85(15) 5_676 4_466 ?
O4 Eu1 C7 79.78(15) . 4_466 ?
O7 Eu1 C7 101.15(15) . 4_466 ?
O8 Eu1 C7 75.35(16) . 4_466 ?
O6 Eu1 C7 100.32(14) 8_665 4_466 ?
O2 Eu1 C7 173.16(14) 5_676 4_466 ?
O1 Eu1 C7 25.00(14) 4_466 4_466 ?
O2 Eu1 C7 25.86(14) 4_466 4_466 ?
O3 Eu1 H7A 131.8 5_676 . ?
O4 Eu1 H7A 136.0 . . ?
O7 Eu1 H7A 16.7 . . ?
O8 Eu1 H7A 85.6 . . ?
O6 Eu1 H7A 60.5 8_665 . ?
O2 Eu1 H7A 69.4 5_676 . ?
O1 Eu1 H7A 84.5 4_466 . ?
O2 Eu1 H7A 129.2 4_466 . ?
C7 Eu1 H7A 106.5 4_466 . ?
O3 Eu1 H7C 108.4 5_676 . ?
O4 Eu1 H7C 162.0 . . ?
O7 Eu1 H7C 16.7 . . ?
O8 Eu1 H7C 61.4 . . ?
O6 Eu1 H7C 88.3 8_665 . ?
O2 Eu1 H7C 67.8 5_676 . ?
O1 Eu1 H7C 97.5 4_466 . ?
O2 Eu1 H7C 123.8 4_466 . ?
C7 Eu1 H7C 111.4 4_466 . ?
H7A Eu1 H7C 28.8 . . ?
O3 Eu1 H8A 69.2 5_676 . ?
O4 Eu1 H8A 120.3 . . ?
O7 Eu1 H8A 85.5 . . ?
O8 Eu1 H8A 16.7 . . ?
O6 Eu1 H8A 158.4 8_665 . ?
O2 Eu1 H8A 115.1 5_676 . ?
O1 Eu1 H8A 86.5 4_466 . ?
O2 Eu1 H8A 58.4 4_466 . ?
C7 Eu1 H8A 70.7 4_466 . ?
H7A Eu1 H8A 102.3 . . ?
H7C Eu1 H8A 77.5 . . ?
O3 Eu1 H8B 76.1 5_676 . ?
O4 Eu1 H8B 146.4 . . ?
O7 Eu1 H8B 61.4 . . ?
O8 Eu1 H8B 16.7 . . ?
O6 Eu1 H8B 138.1 8_665 . ?
O2 Eu1 H8B 92.6 5_676 . ?
O1 Eu1 H8B 98.5 4_466 . ?
O2 Eu1 H8B 85.8 4_466 . ?
C7 Eu1 H8B 91.7 4_466 . ?
H7A Eu1 H8B 77.5 . . ?
H7C Eu1 H8B 50.1 . . ?
H8A Eu1 H8B 28.8 . . ?
C7 O1 Eu1 100.3(4) . 4_566 ?
C7 O2 Eu1 133.1(4) . 5_676 ?
C7 O2 Eu1 90.1(3) . 4_566 ?
Eu1 O2 Eu1 135.34(17) 5_676 4_566 ?
C2 O3 Eu1 132.0(4) . 5_676 ?
S1 O4 Eu1 143.7(3) . . ?
S1 O6 Eu1 145.0(2) . 8_655 ?
Eu1 O7 H7A 109.2 . . ?
Eu1 O7 H7C 109.4 . . ?
H7A O7 H7C 109.5 . . ?
Eu1 O8 H8A 109.3 . . ?
Eu1 O8 H8B 109.4 . . ?
H8A O8 H8B 109.5 . . ?
H9D O9 H9C 109.5 . . ?
H10D O10 H10B 97.0 . . ?
O5 S1 O6 112.7(3) . . ?
O5 S1 O4 110.1(3) . . ?
O6 S1 O4 113.1(3) . . ?
O5 S1 C5 108.7(3) . . ?
O6 S1 C5 106.0(3) . . ?
O4 S1 C5 105.8(3) . . ?

loop_
_geom_bond_atom_site_label_1
_geom_bond_atom_site_label_2
_geom_bond_distance
_geom_bond_site_symmetry_2
_geom_bond_publ_flag
C1 C6 1.405(8) . ?
C1 C2 1.410(8) . ?
C1 C7 1.476(8) . ?
C2 O3 1.333(8) . ?
C2 C3 1.419(9) . ?
C3 C4 1.305(9) . ?
C3 H3A 0.9300 . ?
C4 C5 1.392(8) . ?
C4 H4A 0.9300 . ?
C5 C6 1.366(8) . ?
C5 S1 1.760(6) . ?
C6 H6A 0.9300 . ?
C7 O1 1.258(7) . ?
C7 O2 1.277(7) . ?
C7 Eu1 2.928(5) 4_566 ?
Eu1 O3 2.257(4) 5_676 ?
Eu1 O4 2.373(5) . ?
Eu1 O7 2.387(4) . ?
Eu1 O8 2.394(5) . ?
Eu1 O6 2.399(4) 8_665 ?
Eu1 O2 2.400(4) 5_676 ?
Eu1 O1 2.428(4) 4_466 ?
Eu1 O2 2.632(4) 4_466 ?
Eu1 C7 2.928(5) 4_466 ?
Eu1 H7A 2.7849 . ?
Eu1 H7C 2.7873 . ?
Eu1 H8A 2.7928 . ?
Eu1 H8B 2.7937 . ?
O1 Eu1 2.428(4) 4_566 ?
O2 Eu1 2.400(4) 5_676 ?
O2 Eu1 2.632(4) 4_566 ?
O3 Eu1 2.257(4) 5_676 ?
O4 S1 1.459(4) . ?
O5 S1 1.437(4) . ?
O6 S1 1.457(4) . ?
O6 Eu1 2.399(4) 8_655 ?
O7 H7A 0.8500 . ?
O7 H7C 0.8500 . ?
O8 H8A 0.8500 . ?
O8 H8B 0.8501 . ?
O9 H9D 0.8500 . ?
O9 H9C 0.8500 . ?
O10 H10D 0.8275 . ?
O10 H10B 0.8500 . ?
